data_4112926
loop_
_publ_author_name
'Michael Hill'
'Gerhard Erker'
'Gerald Kehr'
'Roland Fr\"ohlich'
'Olga Kataeva'

_publ_section_title
;
 Exploring CH-Activation Pathways in Bifunctional Zirconocene/Borane
 Systems
;
_journal_name_full 'Journal of the American Chemical Society'
_journal_page_first 11046
_journal_page_last 11057
_journal_paper_doi 10.1021/ja048447l
_journal_volume 126
_journal_year 2004
_chemical_formula_sum 'C35 H27 B Cl2 F10 N2 Si Zr'
_chemical_formula_weight 866.61
_chemical_name_systematic
; 
 ? 
;
_space_group_IT_number 15
_symmetry_cell_setting monoclinic
_symmetry_space_group_name_Hall '-C 2yc'
_symmetry_space_group_name_H-M 'C 1 2/c 1'
_atom_sites_solution_hydrogens geom
_atom_sites_solution_primary direct
_atom_sites_solution_secondary difmap
_audit_creation_method SHELXL-97
_cell_angle_alpha 90.00
_cell_angle_beta 92.44(1)
_cell_angle_gamma 90.00
_cell_formula_units_Z 8
_cell_length_a 20.170(1)
_cell_length_b 14.898(1)
_cell_length_c 23.905(1)
_cell_measurement_temperature 198(2)
_cell_volume 7176.8(7)
_computing_cell_refinement 'Collect (Nonius B.V., 1998)'
_computing_data_collection 'Collect (Nonius B.V., 1998)'
_computing_data_reduction 'Denzo-SMN (Otwinwoski & Minor, 1997)'
_computing_molecular_graphics 'SCHAKAL (Keller, 1997)'
_computing_publication_material 'SHELXL-97 (Sheldrick, 1997)'
_computing_structure_refinement 'SHELXL-97 (Sheldrick, 1997)'
_computing_structure_solution 'SHELXS-97 (Sheldrick, 1990)'
_diffrn_ambient_temperature 198(2)
_diffrn_measured_fraction_theta_full 0.964
_diffrn_measured_fraction_theta_max 0.964
_diffrn_measurement_device_type 'Nonius KappaCCD'
_diffrn_measurement_method '/w and /f scans'
_diffrn_radiation_monochromator graphite
_diffrn_radiation_source 'rotating anode Nonius FR591'
_diffrn_radiation_type MoK\a
_diffrn_radiation_wavelength 0.71073
_diffrn_reflns_av_R_equivalents 0.042
_diffrn_reflns_av_sigmaI/netI 0.0621
_diffrn_reflns_limit_h_max 27
_diffrn_reflns_limit_h_min -26
_diffrn_reflns_limit_k_max 20
_diffrn_reflns_limit_k_min -21
_diffrn_reflns_limit_l_max 30
_diffrn_reflns_limit_l_min -31
_diffrn_reflns_number 23838
_diffrn_reflns_theta_full 28.75
_diffrn_reflns_theta_max 28.75
_diffrn_reflns_theta_min 1.70
_exptl_absorpt_coefficient_mu 0.570
_exptl_absorpt_correction_T_max 0.8706
_exptl_absorpt_correction_T_min 0.8475
_exptl_absorpt_correction_type empirical
_exptl_absorpt_process_details 'SORTAV (Blessing, 1995 & 1997)'
_exptl_crystal_colour colourless
_exptl_crystal_density_diffrn 1.604
_exptl_crystal_description block
_exptl_crystal_F_000 3472
_exptl_crystal_size_max 0.30
_exptl_crystal_size_mid 0.30
_exptl_crystal_size_min 0.25
_refine_diff_density_max 0.315
_refine_diff_density_min -0.446
_refine_diff_density_rms 0.058
_refine_ls_extinction_method none
_refine_ls_goodness_of_fit_ref 1.011
_refine_ls_hydrogen_treatment 'refined as riding atoms'
_refine_ls_matrix_type full
_refine_ls_number_parameters 472
_refine_ls_number_reflns 8969
_refine_ls_number_restraints 0
_refine_ls_restrained_S_all 1.011
_refine_ls_R_factor_all 0.0911
_refine_ls_R_factor_gt 0.0424
_refine_ls_shift/su_max 0.000
_refine_ls_shift/su_mean 0.000
_refine_ls_structure_factor_coef Fsqd
_refine_ls_weighting_details 'calc w=1/[\s^2^(Fo^2^)+(0.0432P)^2^+3.1286P] where P=(Fo^2^+2Fc^2^)/3'
_refine_ls_weighting_scheme calc
_refine_ls_wR_factor_gt 0.0917
_refine_ls_wR_factor_ref 0.1087
_reflns_number_gt 5488
_reflns_number_total 8969
_reflns_threshold_expression >2sigma(I)
_cod_data_source_file ja048447lsi20040318_054849.cif
_cod_data_source_block erk2349
_cod_database_code 4112926

loop_
_symmetry_equiv_pos_as_xyz
'x, y, z'
'-x, y, -z+1/2'
'x+1/2, y+1/2, z'
'-x+1/2, y+1/2, -z+1/2'
'-x, -y, -z'
'x, -y, z-1/2'
'-x+1/2, -y+1/2, -z'
'x+1/2, -y+1/2, z-1/2'

loop_
_atom_site_label
_atom_site_type_symbol
_atom_site_fract_x
_atom_site_fract_y
_atom_site_fract_z
_atom_site_U_iso_or_equiv
_atom_site_adp_type
_atom_site_occupancy
_atom_site_symmetry_multiplicity
_atom_site_calc_flag
_atom_site_refinement_flags
Zr Zr 0.323606(13) 0.338613(17) 0.213506(10) 0.04648(10) Uani 1 1 d .
Cl1 Cl 0.22819(4) 0.24152(5) 0.22660(3) 0.05867(19) Uani 1 1 d .
Cl2 Cl 0.36224(5) 0.35364(6) 0.31053(3) 0.0778(3) Uani 1 1 d .
C1 C 0.39563(16) 0.3103(2) 0.13429(12) 0.0622(8) Uani 1 1 d .
C2 C 0.35212(18) 0.2354(2) 0.13740(14) 0.0744(9) Uani 1 1 d .
H2 H 0.3175 0.2209 0.1108 0.089 Uiso 1 1 calc R
C3 C 0.3688(2) 0.1863(2) 0.18642(17) 0.0872(12) Uani 1 1 d .
H3 H 0.3480 0.1327 0.1981 0.105 Uiso 1 1 calc R
C4 C 0.42081(19) 0.2299(3) 0.21452(17) 0.0850(11) Uani 1 1 d .
H4 H 0.4419 0.2114 0.2489 0.102 Uiso 1 1 calc R
C5 C 0.43701(16) 0.3065(2) 0.18336(14) 0.0727(9) Uani 1 1 d .
H5 H 0.4705 0.3489 0.1937 0.087 Uiso 1 1 calc R
Si1 Si 0.37674(4) 0.41332(5) 0.09145(3) 0.0571(2) Uani 1 1 d .
C6 C 0.45060(17) 0.4836(2) 0.08233(14) 0.0782(10) Uani 1 1 d .
H6A H 0.4797 0.4545 0.0560 0.117 Uiso 1 1 calc R
H6B H 0.4745 0.4915 0.1185 0.117 Uiso 1 1 calc R
H6C H 0.4369 0.5424 0.0675 0.117 Uiso 1 1 calc R
C7 C 0.3324(2) 0.3835(2) 0.02468(13) 0.0837(11) Uani 1 1 d .
H7A H 0.3155 0.4382 0.0063 0.126 Uiso 1 1 calc R
H7B H 0.2952 0.3436 0.0322 0.126 Uiso 1 1 calc R
H7C H 0.3630 0.3529 0.0002 0.126 Uiso 1 1 calc R
C8 C 0.31942(14) 0.46102(17) 0.14344(11) 0.0490(6) Uani 1 1 d .
C9 C 0.33835(14) 0.50051(17) 0.19570(11) 0.0501(6) Uani 1 1 d .
H9 H 0.3810 0.5245 0.2054 0.060 Uiso 1 1 calc R
C10 C 0.28401(14) 0.49876(17) 0.23120(11) 0.0497(6) Uani 1 1 d .
H10 H 0.2840 0.5220 0.2682 0.060 Uiso 1 1 calc R
C11 C 0.23009(13) 0.45697(17) 0.20265(10) 0.0461(6) Uani 1 1 d .
C12 C 0.25263(14) 0.43219(17) 0.14933(10) 0.0485(6) Uani 1 1 d .
H12 H 0.2268 0.4008 0.1215 0.058 Uiso 1 1 calc R
C13 C 0.16099(14) 0.4438(2) 0.22115(11) 0.0568(7) Uani 1 1 d .
H13A H 0.1414 0.3921 0.2003 0.068 Uiso 1 1 calc R
H13B H 0.1347 0.4976 0.2101 0.068 Uiso 1 1 calc R
C14 C 0.15238(14) 0.42723(18) 0.28431(10) 0.0521(7) Uani 1 1 d .
H14A H 0.1934 0.3998 0.3010 0.063 Uiso 1 1 calc R
H14B H 0.1454 0.4853 0.3033 0.063 Uiso 1 1 calc R
C15 C 0.09352(13) 0.36546(18) 0.29400(11) 0.0495(6) Uani 1 1 d .
H15A H 0.1024 0.3074 0.2757 0.059 Uiso 1 1 calc R
H15B H 0.0541 0.3919 0.2742 0.059 Uiso 1 1 calc R
B1 B 0.07374(16) 0.3442(2) 0.35782(13) 0.0478(7) Uani 1 1 d .
N16 N 0.12852(11) 0.27993(14) 0.38776(9) 0.0477(5) Uani 1 1 d .
C17 C 0.18389(13) 0.25185(18) 0.36608(12) 0.0506(7) Uani 1 1 d .
H17 H 0.1978 0.2694 0.3302 0.061 Uiso 1 1 calc R
N18 N 0.21818(11) 0.19600(15) 0.40018(10) 0.0510(6) Uani 1 1 d .
C19 C 0.18242(14) 0.18523(18) 0.44779(11) 0.0503(7) Uani 1 1 d .
C20 C 0.19476(16) 0.1344(2) 0.49598(13) 0.0615(8) Uani 1 1 d .
H20 H 0.2332 0.0979 0.5007 0.074 Uiso 1 1 calc R
C21 C 0.14848(18) 0.1400(2) 0.53618(13) 0.0685(9) Uani 1 1 d .
H21 H 0.1550 0.1061 0.5696 0.082 Uiso 1 1 calc R
C22 C 0.09253(17) 0.1935(2) 0.52955(12) 0.0640(8) Uani 1 1 d .
H22 H 0.0619 0.1954 0.5586 0.077 Uiso 1 1 calc R
C23 C 0.07999(15) 0.2442(2) 0.48181(11) 0.0568(7) Uani 1 1 d .
H23 H 0.0418 0.2812 0.4775 0.068 Uiso 1 1 calc R
C24 C 0.12596(13) 0.23834(18) 0.44057(11) 0.0484(6) Uani 1 1 d .
C25 C 0.28284(14) 0.15701(19) 0.38921(14) 0.0630(8) Uani 1 1 d .
H25A H 0.2947 0.1718 0.3510 0.095 Uiso 1 1 calc R
H25B H 0.2807 0.0916 0.3934 0.095 Uiso 1 1 calc R
H25C H 0.3164 0.1814 0.4159 0.095 Uiso 1 1 calc R
C26 C 0.07029(12) 0.44020(18) 0.39221(10) 0.0458(6) Uani 1 1 d .
C27 C 0.11477(14) 0.47123(19) 0.43338(12) 0.0540(7) Uani 1 1 d .
F27 F 0.16662(9) 0.42018(12) 0.45201(8) 0.0798(6) Uani 1 1 d .
C28 C 0.11150(15) 0.5547(2) 0.45876(11) 0.0574(7) Uani 1 1 d .
F28 F 0.15794(9) 0.57921(12) 0.49793(7) 0.0800(5) Uani 1 1 d .
C29 C 0.06217(15) 0.61257(19) 0.44297(11) 0.0536(7) Uani 1 1 d .
F29 F 0.05796(9) 0.69449(11) 0.46634(7) 0.0686(5) Uani 1 1 d .
C30 C 0.01753(14) 0.58719(18) 0.40063(12) 0.0524(7) Uani 1 1 d .
F30 F -0.03111(9) 0.64387(11) 0.38340(8) 0.0707(5) Uani 1 1 d .
C31 C 0.02339(13) 0.50396(18) 0.37662(11) 0.0486(6) Uani 1 1 d .
F31 F -0.02152(8) 0.48485(10) 0.33446(6) 0.0595(4) Uani 1 1 d .
C32 C 0.00501(13) 0.28339(17) 0.35931(10) 0.0463(6) Uani 1 1 d .
C33 C 0.00157(14) 0.20074(18) 0.33164(11) 0.0514(7) Uani 1 1 d .
F33 F 0.05471(9) 0.17210(10) 0.30328(7) 0.0670(5) Uani 1 1 d .
C34 C -0.05109(16) 0.14240(18) 0.33219(12) 0.0564(7) Uani 1 1 d .
F34 F -0.04867(10) 0.06340(11) 0.30430(7) 0.0781(5) Uani 1 1 d .
C35 C -0.10524(15) 0.16314(19) 0.36151(12) 0.0566(7) Uani 1 1 d .
F35 F -0.15679(9) 0.10593(12) 0.36393(7) 0.0748(5) Uani 1 1 d .
C36 C -0.10619(14) 0.24356(19) 0.38950(11) 0.0513(7) Uani 1 1 d .
F36 F -0.15949(8) 0.26592(11) 0.41842(7) 0.0632(4) Uani 1 1 d .
C37 C -0.05209(14) 0.30008(18) 0.38814(10) 0.0473(6) Uani 1 1 d .
F37 F -0.05715(8) 0.37616(10) 0.41913(6) 0.0566(4) Uani 1 1 d .

loop_
_atom_site_aniso_label
_atom_site_aniso_U_11
_atom_site_aniso_U_22
_atom_site_aniso_U_33
_atom_site_aniso_U_23
_atom_site_aniso_U_13
_atom_site_aniso_U_12
Zr 0.05641(18) 0.03620(15) 0.04673(16) 0.00073(11) 0.00095(11) 0.00145(12)
Cl1 0.0699(5) 0.0398(4) 0.0664(4) -0.0043(3) 0.0039(3) -0.0082(3)
Cl2 0.1075(7) 0.0668(5) 0.0568(4) 0.0050(4) -0.0233(4) -0.0099(5)
C1 0.072(2) 0.0520(18) 0.0637(19) -0.0026(15) 0.0171(16) 0.0145(16)
C2 0.094(3) 0.0466(18) 0.084(2) -0.0193(17) 0.0260(19) 0.0101(18)
C3 0.115(3) 0.0466(19) 0.104(3) 0.015(2) 0.047(3) 0.031(2)
C4 0.077(2) 0.083(3) 0.097(3) 0.035(2) 0.020(2) 0.033(2)
C5 0.062(2) 0.081(2) 0.076(2) 0.0196(19) 0.0117(17) 0.0164(18)
Si1 0.0746(6) 0.0492(5) 0.0482(4) -0.0011(4) 0.0098(4) 0.0071(4)
C6 0.082(2) 0.075(2) 0.078(2) 0.0098(18) 0.0203(18) 0.0066(19)
C7 0.119(3) 0.074(2) 0.0576(19) -0.0112(18) -0.0008(18) 0.019(2)
C8 0.0633(18) 0.0360(14) 0.0476(15) 0.0017(12) 0.0035(12) 0.0036(13)
C9 0.0612(18) 0.0338(14) 0.0554(16) -0.0013(12) 0.0022(13) -0.0030(13)
C10 0.0653(18) 0.0357(14) 0.0486(15) -0.0043(12) 0.0064(13) 0.0005(13)
C11 0.0538(16) 0.0352(14) 0.0492(15) 0.0020(12) 0.0029(12) 0.0054(12)
C12 0.0628(18) 0.0359(14) 0.0464(14) -0.0008(12) -0.0039(12) 0.0038(13)
C13 0.0583(18) 0.0527(17) 0.0593(17) 0.0054(14) 0.0016(13) 0.0064(14)
C14 0.0610(17) 0.0411(15) 0.0545(16) -0.0021(12) 0.0052(13) 0.0040(13)
C15 0.0512(16) 0.0441(15) 0.0529(15) -0.0007(12) -0.0010(12) 0.0055(13)
B1 0.0500(18) 0.0401(17) 0.0528(17) -0.0018(14) -0.0032(14) 0.0069(14)
N16 0.0520(14) 0.0421(12) 0.0487(12) -0.0028(10) -0.0022(10) 0.0044(10)
C17 0.0523(17) 0.0407(15) 0.0587(16) -0.0020(13) 0.0010(13) 0.0019(13)
N18 0.0484(14) 0.0392(12) 0.0645(15) -0.0048(11) -0.0076(11) 0.0043(11)
C19 0.0554(17) 0.0416(15) 0.0528(16) -0.0053(13) -0.0114(13) -0.0027(13)
C20 0.068(2) 0.0474(17) 0.0669(19) -0.0033(15) -0.0213(16) -0.0001(15)
C21 0.097(3) 0.0570(19) 0.0505(17) 0.0017(15) -0.0151(17) 0.0016(18)
C22 0.081(2) 0.0622(19) 0.0481(16) -0.0021(15) -0.0026(15) -0.0010(18)
C23 0.0657(19) 0.0541(18) 0.0501(15) -0.0046(14) -0.0041(14) 0.0058(15)
C24 0.0549(16) 0.0413(15) 0.0481(15) -0.0041(12) -0.0069(12) 0.0005(13)
C25 0.0519(18) 0.0475(17) 0.089(2) -0.0051(15) -0.0035(15) 0.0059(14)
C26 0.0425(15) 0.0444(15) 0.0506(14) -0.0002(12) 0.0033(11) -0.0003(12)
C27 0.0513(17) 0.0483(17) 0.0618(17) -0.0055(14) -0.0024(13) 0.0016(13)
F27 0.0675(11) 0.0652(12) 0.1034(14) -0.0212(10) -0.0356(10) 0.0117(9)
C28 0.0590(18) 0.0585(19) 0.0547(16) -0.0120(15) 0.0033(14) -0.0090(16)
F28 0.0795(12) 0.0765(13) 0.0823(12) -0.0284(10) -0.0158(10) -0.0101(10)
C29 0.0633(19) 0.0419(16) 0.0567(16) -0.0074(13) 0.0170(14) -0.0108(14)
F29 0.0899(13) 0.0465(9) 0.0712(11) -0.0168(8) 0.0233(9) -0.0094(9)
C30 0.0532(17) 0.0407(15) 0.0643(17) 0.0023(13) 0.0122(14) 0.0021(13)
F30 0.0718(11) 0.0490(10) 0.0914(12) -0.0034(9) 0.0043(9) 0.0139(9)
C31 0.0466(16) 0.0453(16) 0.0542(15) -0.0017(13) 0.0034(12) -0.0041(13)
F31 0.0603(10) 0.0493(9) 0.0676(10) -0.0025(8) -0.0142(8) 0.0052(8)
C32 0.0565(17) 0.0381(14) 0.0436(14) -0.0002(12) -0.0069(12) 0.0029(12)
C33 0.0623(18) 0.0416(15) 0.0498(15) -0.0001(13) -0.0031(13) 0.0041(14)
F33 0.0802(12) 0.0472(10) 0.0740(11) -0.0143(8) 0.0081(9) 0.0016(9)
C34 0.079(2) 0.0376(16) 0.0517(16) -0.0017(13) -0.0112(15) -0.0054(15)
F34 0.1128(15) 0.0435(10) 0.0768(11) -0.0092(9) -0.0080(10) -0.0139(10)
C35 0.0640(19) 0.0477(17) 0.0568(17) 0.0116(14) -0.0134(14) -0.0162(15)
F35 0.0838(12) 0.0597(11) 0.0796(12) 0.0127(9) -0.0130(9) -0.0281(10)
C36 0.0553(18) 0.0493(17) 0.0485(15) 0.0117(13) -0.0052(13) -0.0021(14)
F36 0.0582(10) 0.0641(11) 0.0675(10) 0.0127(8) 0.0044(8) -0.0080(8)
C37 0.0564(17) 0.0394(14) 0.0452(14) 0.0003(12) -0.0067(12) -0.0007(13)
F37 0.0608(10) 0.0491(9) 0.0605(9) -0.0077(8) 0.0103(7) -0.0056(8)

loop_
_atom_type_symbol
_atom_type_description
_atom_type_scat_dispersion_real
_atom_type_scat_dispersion_imag
_atom_type_scat_source
C C 0.0033 0.0016 'International Tables Vol C Tables 4.2.6.8 and 6.1.1.4'
H H 0.0000 0.0000 'International Tables Vol C Tables 4.2.6.8 and 6.1.1.4'
B B 0.0013 0.0007 'International Tables Vol C Tables 4.2.6.8 and 6.1.1.4'
N N 0.0061 0.0033 'International Tables Vol C Tables 4.2.6.8 and 6.1.1.4'
F F 0.0171 0.0103 'International Tables Vol C Tables 4.2.6.8 and 6.1.1.4'
Si Si 0.0817 0.0704 'International Tables Vol C Tables 4.2.6.8 and 6.1.1.4'
Cl Cl 0.1484 0.1585 'International Tables Vol C Tables 4.2.6.8 and 6.1.1.4'
Zr Zr -2.9673 0.5597 'International Tables Vol C Tables 4.2.6.8 and 6.1.1.4'

loop_
_geom_angle_atom_site_label_1
_geom_angle_atom_site_label_2
_geom_angle_atom_site_label_3
_geom_angle
Cl2 Zr Cl1 98.93(3)
Cl2 Zr C2 133.38(9)
Cl1 Zr C2 86.27(9)
Cl2 Zr C9 92.21(6)
Cl1 Zr C9 134.67(7)
C2 Zr C9 116.61(10)
Cl2 Zr C1 124.96(8)
Cl1 Zr C1 119.33(8)
C2 Zr C1 33.48(10)
C9 Zr C1 87.47(10)
Cl2 Zr C8 125.41(6)
Cl1 Zr C8 121.31(7)
C2 Zr C8 87.85(10)
C9 Zr C8 33.34(8)
C1 Zr C8 67.15(9)
Cl2 Zr C5 91.89(9)
Cl1 Zr C5 131.84(9)
C2 Zr C5 54.37(12)
C9 Zr C5 91.11(11)
C1 Zr C5 33.16(10)
C8 Zr C5 87.18(10)
Cl2 Zr C12 133.84(6)
Cl1 Zr C12 88.56(7)
C2 Zr C12 92.33(11)
C9 Zr C12 54.22(9)
C1 Zr C12 87.98(9)
C8 Zr C12 33.45(9)
C5 Zr C12 116.41(10)
Cl2 Zr C3 102.83(10)
Cl1 Zr C3 78.28(10)
C2 Zr C3 32.66(11)
C9 Zr C3 141.39(11)
C1 Zr C3 54.73(11)
C8 Zr C3 119.20(10)
C5 Zr C3 53.56(13)
C12 Zr C3 123.24(12)
Cl2 Zr C4 80.41(10)
Cl1 Zr C4 103.50(10)
C2 Zr C4 53.59(13)
C9 Zr C4 121.70(12)
C1 Zr C4 54.57(11)
C8 Zr C4 118.68(10)
C5 Zr C4 32.58(11)
C12 Zr C4 142.00(11)
C3 Zr C4 31.57(12)
Cl2 Zr C10 81.12(6)
Cl1 Zr C10 106.17(6)
C2 Zr C10 141.94(10)
C9 Zr C10 32.63(8)
C1 Zr C10 118.96(9)
C8 Zr C10 54.73(8)
C5 Zr C10 121.87(11)
C12 Zr C10 53.28(8)
C3 Zr C10 173.68(10)
C4 Zr C10 147.04(12)
Cl2 Zr C11 103.66(6)
Cl1 Zr C11 80.86(6)
C2 Zr C11 122.85(10)
C9 Zr C11 53.82(9)
C1 Zr C11 119.31(9)
C8 Zr C11 54.99(9)
C5 Zr C11 141.44(10)
C12 Zr C11 32.46(8)
C3 Zr C11 148.39(13)
C4 Zr C11 173.64(10)
C10 Zr C11 31.69(8)
C5 C1 C2 105.6(3)
C5 C1 Si1 125.9(3)
C2 C1 Si1 124.0(3)
C5 C1 Zr 73.52(17)
C2 C1 Zr 73.15(17)
Si1 C1 Zr 99.56(12)
C3 C2 C1 108.9(3)
C3 C2 Zr 76.43(19)
C1 C2 Zr 73.37(17)
C4 C3 C2 108.1(3)
C4 C3 Zr 74.3(2)
C2 C3 Zr 70.91(17)
C3 C4 C5 108.1(3)
C3 C4 Zr 74.1(2)
C5 C4 Zr 71.04(18)
C4 C5 C1 109.3(3)
C4 C5 Zr 76.4(2)
C1 C5 Zr 73.32(18)
C6 Si1 C7 113.46(17)
C6 Si1 C8 112.83(14)
C7 Si1 C8 111.97(15)
C6 Si1 C1 112.57(16)
C7 Si1 C1 110.73(16)
C8 Si1 C1 93.73(12)
C9 C8 C12 104.9(2)
C9 C8 Si1 126.2(2)
C12 C8 Si1 124.3(2)
C9 C8 Zr 73.11(14)
C12 C8 Zr 73.54(14)
Si1 C8 Zr 99.51(11)
C10 C9 C8 109.5(2)
C10 C9 Zr 77.09(15)
C8 C9 Zr 73.55(15)
C11 C10 C9 108.7(2)
C11 C10 Zr 75.34(15)
C9 C10 Zr 70.28(14)
C10 C11 C12 106.3(2)
C10 C11 C13 128.9(2)
C12 C11 C13 124.8(2)
C10 C11 Zr 72.97(15)
C12 C11 Zr 69.69(14)
C13 C11 Zr 124.51(17)
C11 C12 C8 110.5(2)
C11 C12 Zr 77.85(14)
C8 C12 Zr 73.01(14)
C11 C13 C14 117.1(2)
C15 C14 C13 111.4(2)
C14 C15 B1 118.9(2)
N16 B1 C15 110.0(2)
N16 B1 C26 109.7(2)
C15 B1 C26 108.4(2)
N16 B1 C32 103.0(2)
C15 B1 C32 111.4(2)
C26 B1 C32 114.2(2)
C17 N16 C24 106.0(2)
C17 N16 B1 126.3(2)
C24 N16 B1 127.6(2)
N16 C17 N18 112.5(2)
C17 N18 C19 107.4(2)
C17 N18 C25 125.5(3)
C19 N18 C25 127.0(2)
N18 C19 C24 106.5(2)
N18 C19 C20 131.6(3)
C24 C19 C20 121.9(3)
C21 C20 C19 116.4(3)
C20 C21 C22 122.0(3)
C23 C22 C21 121.9(3)
C22 C23 C24 116.7(3)
C23 C24 C19 121.1(3)
C23 C24 N16 131.4(2)
C19 C24 N16 107.5(2)
C31 C26 C27 112.2(2)
C31 C26 B1 120.3(2)
C27 C26 B1 127.1(2)
F27 C27 C26 121.0(2)
F27 C27 C28 114.2(2)
C26 C27 C28 124.7(3)
F28 C28 C29 120.1(3)
F28 C28 C27 120.2(3)
C29 C28 C27 119.7(3)
F29 C29 C28 121.2(3)
F29 C29 C30 120.2(3)
C28 C29 C30 118.5(3)
F30 C30 C31 120.9(3)
F30 C30 C29 119.8(2)
C31 C30 C29 119.3(3)
F31 C31 C30 115.7(2)
F31 C31 C26 119.0(2)
C30 C31 C26 125.3(2)
C37 C32 C33 111.5(2)
C37 C32 B1 128.6(2)
C33 C32 B1 119.7(2)
F33 C33 C34 115.6(2)
F33 C33 C32 119.2(3)
C34 C33 C32 125.2(3)
F34 C34 C35 119.9(3)
F34 C34 C33 120.1(3)
C35 C34 C33 120.0(3)
F35 C35 C34 121.1(3)
F35 C35 C36 120.3(3)
C34 C35 C36 118.6(3)
F36 C36 C35 119.7(3)
F36 C36 C37 120.8(3)
C35 C36 C37 119.6(3)
F37 C37 C36 114.7(2)
F37 C37 C32 120.1(2)
C36 C37 C32 125.1(3)

loop_
_geom_bond_atom_site_label_1
_geom_bond_atom_site_label_2
_geom_bond_distance
Zr Cl2 2.4256(8)
Zr Cl1 2.4382(7)
Zr C2 2.469(3)
Zr C9 2.469(3)
Zr C1 2.472(3)
Zr C8 2.475(3)
Zr C5 2.474(3)
Zr C12 2.482(3)
Zr C3 2.539(3)
Zr C4 2.543(3)
Zr C10 2.557(3)
Zr C11 2.587(3)
C1 C5 1.411(4)
C1 C2 1.423(5)
C1 Si1 1.876(3)
C2 C3 1.410(5)
C3 C4 1.382(5)
C4 C5 1.409(5)
Si1 C6 1.842(3)
Si1 C7 1.850(3)
Si1 C8 1.873(3)
C8 C9 1.419(4)
C8 C12 1.427(4)
C9 C10 1.415(4)
C10 C11 1.405(4)
C11 C12 1.420(3)
C11 C13 1.493(4)
C13 C14 1.547(4)
C14 C15 1.528(4)
C15 B1 1.624(4)
B1 N16 1.607(4)
B1 C26 1.653(4)
B1 C32 1.658(4)
N16 C17 1.319(3)
N16 C24 1.409(3)
C17 N18 1.337(3)
N18 C19 1.382(3)
N18 C25 1.462(4)
C19 C24 1.391(4)
C19 C20 1.392(4)
C20 C21 1.370(4)
C21 C22 1.385(4)
C22 C23 1.383(4)
C23 C24 1.385(4)
C26 C31 1.381(4)
C26 C27 1.383(4)
C27 F27 1.353(3)
C27 C28 1.386(4)
C28 F28 1.346(3)
C28 C29 1.358(4)
C29 F29 1.346(3)
C29 C30 1.379(4)
C30 F30 1.346(3)
C30 C31 1.374(4)
C31 F31 1.356(3)
C32 C37 1.390(4)
C32 C33 1.398(4)
C33 F33 1.361(3)
C33 C34 1.373(4)
C34 F34 1.354(3)
C34 C35 1.358(4)
C35 F35 1.348(3)
C35 C36 1.373(4)
C36 F36 1.345(3)
C36 C37 1.380(4)
C37 F37 1.360(3)

loop_
_geom_torsion_atom_site_label_1
_geom_torsion_atom_site_label_2
_geom_torsion_atom_site_label_3
_geom_torsion_atom_site_label_4
_geom_torsion
Cl2 Zr C1 C5 5.0(2)
Cl1 Zr C1 C5 -122.61(19)
C2 Zr C1 C5 -112.5(3)
C9 Zr C1 C5 95.9(2)
C8 Zr C1 C5 123.2(2)
C12 Zr C1 C5 150.2(2)
C3 Zr C1 C5 -75.7(2)
C4 Zr C1 C5 -36.7(2)
C10 Zr C1 C5 104.9(2)
C11 Zr C1 C5 141.28(19)
Cl2 Zr C1 C2 117.5(2)
Cl1 Zr C1 C2 -10.1(2)
C9 Zr C1 C2 -151.6(2)
C8 Zr C1 C2 -124.3(2)
C5 Zr C1 C2 112.5(3)
C12 Zr C1 C2 -97.3(2)
C3 Zr C1 C2 36.9(2)
C4 Zr C1 C2 75.8(2)
C10 Zr C1 C2 -142.6(2)
C11 Zr C1 C2 -106.2(2)
Cl2 Zr C1 Si1 -119.74(11)
Cl1 Zr C1 Si1 112.67(11)
C2 Zr C1 Si1 122.7(3)
C9 Zr C1 Si1 -28.81(13)
C8 Zr C1 Si1 -1.54(11)
C5 Zr C1 Si1 -124.7(3)
C12 Zr C1 Si1 25.45(13)
C3 Zr C1 Si1 159.6(2)
C4 Zr C1 Si1 -161.4(2)
C10 Zr C1 Si1 -19.86(17)
C11 Zr C1 Si1 16.56(18)
C5 C1 C2 C3 -2.0(3)
Si1 C1 C2 C3 -159.1(2)
Zr C1 C2 C3 -68.8(2)
C5 C1 C2 Zr 66.9(2)
Si1 C1 C2 Zr -90.3(2)
Cl2 Zr C2 C3 24.8(3)
Cl1 Zr C2 C3 -74.0(2)
C9 Zr C2 C3 146.9(2)
C1 Zr C2 C3 114.8(3)
C8 Zr C2 C3 164.4(3)
C5 Zr C2 C3 76.4(3)
C12 Zr C2 C3 -162.4(2)
C4 Zr C2 C3 35.8(2)
C10 Zr C2 C3 174.3(2)
C11 Zr C2 C3 -150.6(2)
Cl2 Zr C2 C1 -90.0(2)
Cl1 Zr C2 C1 171.2(2)
C9 Zr C2 C1 32.1(2)
C8 Zr C2 C1 49.6(2)
C5 Zr C2 C1 -38.44(18)
C12 Zr C2 C1 82.8(2)
C3 Zr C2 C1 -114.8(3)
C4 Zr C2 C1 -79.0(2)
C10 Zr C2 C1 59.5(3)
C11 Zr C2 C1 94.6(2)
C1 C2 C3 C4 1.2(4)
Zr C2 C3 C4 -65.6(3)
C1 C2 C3 Zr 66.8(2)
Cl2 Zr C3 C4 -45.8(2)
Cl1 Zr C3 C4 -142.4(2)
C2 Zr C3 C4 116.0(3)
C9 Zr C3 C4 64.6(3)
C1 Zr C3 C4 78.1(2)
C8 Zr C3 C4 98.1(2)
C5 Zr C3 C4 36.9(2)
C12 Zr C3 C4 137.1(2)
C10 Zr C3 C4 82.3(12)
C11 Zr C3 C4 167.84(19)
Cl2 Zr C3 C2 -161.8(2)
Cl1 Zr C3 C2 101.6(2)
C9 Zr C3 C2 -51.4(3)
C1 Zr C3 C2 -37.8(2)
C8 Zr C3 C2 -17.9(3)
C5 Zr C3 C2 -79.0(2)
C12 Zr C3 C2 21.2(3)
C4 Zr C3 C2 -116.0(3)
C10 Zr C3 C2 -33.7(13)
C11 Zr C3 C2 51.9(3)
C2 C3 C4 C5 0.0(4)
Zr C3 C4 C5 -63.3(2)
C2 C3 C4 Zr 63.3(2)
Cl2 Zr C4 C3 134.8(2)
Cl1 Zr C4 C3 37.9(2)
C2 Zr C4 C3 -37.1(2)
C9 Zr C4 C3 -138.5(2)
C1 Zr C4 C3 -78.7(2)
C8 Zr C4 C3 -99.9(2)
C5 Zr C4 C3 -116.1(3)
C12 Zr C4 C3 -67.5(3)
C10 Zr C4 C3 -168.43(19)
C11 Zr C4 C3 -94.9(11)
Cl2 Zr C4 C5 -109.1(2)
Cl1 Zr C4 C5 154.0(2)
C2 Zr C4 C5 79.0(2)
C9 Zr C4 C5 -22.4(3)
C1 Zr C4 C5 37.4(2)
C8 Zr C4 C5 16.2(3)
C12 Zr C4 C5 48.6(3)
C3 Zr C4 C5 116.1(3)
C10 Zr C4 C5 -52.3(3)
C11 Zr C4 C5 21.2(13)
C3 C4 C5 C1 -1.3(4)
Zr C4 C5 C1 -66.6(2)
C3 C4 C5 Zr 65.3(3)
C2 C1 C5 C4 2.0(4)
Si1 C1 C5 C4 158.6(2)
Zr C1 C5 C4 68.6(2)
C2 C1 C5 Zr -66.6(2)
Si1 C1 C5 Zr 90.0(2)
Cl2 Zr C5 C4 68.8(2)
Cl1 Zr C5 C4 -35.0(3)
C2 Zr C5 C4 -76.4(3)
C9 Zr C5 C4 161.1(2)
C1 Zr C5 C4 -115.3(3)
C8 Zr C5 C4 -165.8(2)
C12 Zr C5 C4 -149.0(2)
C3 Zr C5 C4 -35.8(2)
C10 Zr C5 C4 149.5(2)
C11 Zr C5 C4 -176.3(2)
Cl2 Zr C5 C1 -175.92(19)
Cl1 Zr C5 C1 80.3(2)
C2 Zr C5 C1 38.82(19)
C9 Zr C5 C1 -83.7(2)
C8 Zr C5 C1 -50.6(2)
C12 Zr C5 C1 -33.7(2)
C3 Zr C5 C1 79.5(2)
C4 Zr C5 C1 115.3(3)
C10 Zr C5 C1 -95.2(2)
C11 Zr C5 C1 -61.0(3)
C5 C1 Si1 C6 42.0(3)
C2 C1 Si1 C6 -165.4(2)
Zr C1 Si1 C6 118.50(15)
C5 C1 Si1 C7 170.2(3)
C2 C1 Si1 C7 -37.3(3)
Zr C1 Si1 C7 -113.31(16)
C5 C1 Si1 C8 -74.6(3)
C2 C1 Si1 C8 77.9(3)
Zr C1 Si1 C8 1.88(14)
C6 Si1 C8 C9 -42.3(3)
C7 Si1 C8 C9 -171.8(2)
C1 Si1 C8 C9 74.1(2)
C6 Si1 C8 C12 165.2(2)
C7 Si1 C8 C12 35.8(3)
C1 Si1 C8 C12 -78.4(2)
C6 Si1 C8 Zr -118.28(14)
C7 Si1 C8 Zr 112.25(15)
C1 Si1 C8 Zr -1.87(14)
Cl2 Zr C8 C9 -5.99(19)
Cl1 Zr C8 C9 124.94(15)
C2 Zr C8 C9 -150.74(18)
C1 Zr C8 C9 -123.60(19)
C5 Zr C8 C9 -96.32(18)
C12 Zr C8 C9 111.8(2)
C3 Zr C8 C9 -141.18(19)
C4 Zr C8 C9 -105.0(2)
C10 Zr C8 C9 36.71(15)
C11 Zr C8 C9 75.71(17)
Cl2 Zr C8 C12 -117.75(14)
Cl1 Zr C8 C12 13.18(17)
C2 Zr C8 C12 97.50(16)
C9 Zr C8 C12 -111.8(2)
C1 Zr C8 C12 124.64(18)
C5 Zr C8 C12 151.93(17)
C3 Zr C8 C12 107.06(19)
C4 Zr C8 C12 143.28(18)
C10 Zr C8 C12 -75.05(16)
C11 Zr C8 C12 -36.04(14)
Cl2 Zr C8 Si1 119.14(9)
Cl1 Zr C8 Si1 -109.92(10)
C2 Zr C8 Si1 -25.60(13)
C9 Zr C8 Si1 125.1(2)
C1 Zr C8 Si1 1.54(11)
C5 Zr C8 Si1 28.82(13)
C12 Zr C8 Si1 -123.1(2)
C3 Zr C8 Si1 -16.04(18)
C4 Zr C8 Si1 20.17(18)
C10 Zr C8 Si1 161.85(16)
C11 Zr C8 Si1 -159.15(16)
C12 C8 C9 C10 -2.2(3)
Si1 C8 C9 C10 -158.91(19)
Zr C8 C9 C10 -69.39(18)
C12 C8 C9 Zr 67.19(17)
Si1 C8 C9 Zr -89.52(19)
Cl2 Zr C9 C10 -69.71(15)
Cl1 Zr C9 C10 35.15(19)
C2 Zr C9 C10 148.29(17)
C1 Zr C9 C10 165.38(17)
C8 Zr C9 C10 115.2(2)
C5 Zr C9 C10 -161.65(17)
C12 Zr C9 C10 76.04(17)
C3 Zr C9 C10 176.4(2)
C4 Zr C9 C10 -149.80(17)
C11 Zr C9 C10 35.63(15)
Cl2 Zr C9 C8 175.11(16)
Cl1 Zr C9 C8 -80.02(18)
C2 Zr C9 C8 33.1(2)
C1 Zr C9 C8 50.20(17)
C5 Zr C9 C8 83.17(18)
C12 Zr C9 C8 -39.13(15)
C3 Zr C9 C8 61.3(3)
C4 Zr C9 C8 95.0(2)
C10 Zr C9 C8 -115.2(2)
C11 Zr C9 C8 -79.54(17)
C8 C9 C10 C11 1.0(3)
Zr C9 C10 C11 -66.11(18)
C8 C9 C10 Zr 67.07(18)
Cl2 Zr C10 C11 -135.10(15)
Cl1 Zr C10 C11 -38.31(15)
C2 Zr C10 C11 66.8(2)
C9 Zr C10 C11 116.5(2)
C1 Zr C10 C11 99.71(17)
C8 Zr C10 C11 78.92(16)
C5 Zr C10 C11 138.21(16)
C12 Zr C10 C11 37.28(15)
C3 Zr C10 C11 95.9(12)
C4 Zr C10 C11 168.33(18)
Cl2 Zr C10 C9 108.44(16)
Cl1 Zr C10 C9 -154.77(14)
C2 Zr C10 C9 -49.7(2)
C1 Zr C10 C9 -16.75(19)
C8 Zr C10 C9 -37.54(16)
C5 Zr C10 C9 21.8(2)
C12 Zr C10 C9 -79.18(17)
C3 Zr C10 C9 -20.6(12)
C4 Zr C10 C9 51.9(3)
C11 Zr C10 C9 -116.5(2)
C9 C10 C11 C12 0.7(3)
Zr C10 C11 C12 -62.12(17)
C9 C10 C11 C13 -176.2(3)
Zr C10 C11 C13 120.9(3)
C9 C10 C11 Zr 62.83(18)
Cl2 Zr C11 C10 45.87(15)
Cl1 Zr C11 C10 142.91(15)
C2 Zr C11 C10 -137.59(16)
C9 Zr C11 C10 -36.74(15)
C1 Zr C11 C10 -98.49(17)
C8 Zr C11 C10 -78.03(16)
C5 Zr C11 C10 -65.2(2)
C12 Zr C11 C10 -115.2(2)
C3 Zr C11 C10 -167.93(19)
C4 Zr C11 C10 -83.4(11)
Cl2 Zr C11 C12 161.09(14)
Cl1 Zr C11 C12 -101.87(15)
C2 Zr C11 C12 -22.4(2)
C9 Zr C11 C12 78.48(17)
C1 Zr C11 C12 16.73(19)
C8 Zr C11 C12 37.18(15)
C5 Zr C11 C12 50.0(2)
C3 Zr C11 C12 -52.7(3)
C4 Zr C11 C12 31.8(12)
C10 Zr C11 C12 115.2(2)
Cl2 Zr C11 C13 -80.0(2)
Cl1 Zr C11 C13 17.0(2)
C2 Zr C11 C13 96.5(2)
C9 Zr C11 C13 -162.6(2)
C1 Zr C11 C13 135.6(2)
C8 Zr C11 C13 156.1(2)
C5 Zr C11 C13 168.9(2)
C12 Zr C11 C13 118.9(3)
C3 Zr C11 C13 66.2(3)
C4 Zr C11 C13 150.7(11)
C10 Zr C11 C13 -125.9(3)
C10 C11 C12 C8 -2.1(3)
C13 C11 C12 C8 175.0(2)
Zr C11 C12 C8 -66.45(18)
C10 C11 C12 Zr 64.31(18)
C13 C11 C12 Zr -118.6(2)
C9 C8 C12 C11 2.7(3)
Si1 C8 C12 C11 159.97(19)
Zr C8 C12 C11 69.57(18)
C9 C8 C12 Zr -66.89(17)
Si1 C8 C12 Zr 90.40(18)
Cl2 Zr C12 C11 -25.89(19)
Cl1 Zr C12 C11 75.13(15)
C2 Zr C12 C11 161.34(17)
C9 Zr C12 C11 -77.12(16)
C1 Zr C12 C11 -165.46(17)
C8 Zr C12 C11 -116.1(2)
C5 Zr C12 C11 -147.77(17)
C3 Zr C12 C11 150.10(17)
C4 Zr C12 C11 -174.6(2)
C10 Zr C12 C11 -36.36(14)
Cl2 Zr C12 C8 90.22(16)
Cl1 Zr C12 C8 -168.76(14)
C2 Zr C12 C8 -82.55(16)
C9 Zr C12 C8 38.99(15)
C1 Zr C12 C8 -49.34(16)
C5 Zr C12 C8 -31.66(19)
C3 Zr C12 C8 -93.79(19)
C4 Zr C12 C8 -58.4(3)
C10 Zr C12 C8 79.76(16)
C11 Zr C12 C8 116.1(2)
C10 C11 C13 C14 -34.3(4)
C12 C11 C13 C14 149.2(3)
Zr C11 C13 C14 61.3(3)
C11 C13 C14 C15 -147.5(2)
C13 C14 C15 B1 -176.7(2)
C14 C15 B1 N16 -71.3(3)
C14 C15 B1 C26 48.6(3)
C14 C15 B1 C32 175.1(2)
C15 B1 N16 C17 3.8(4)
C26 B1 N16 C17 -115.3(3)
C32 B1 N16 C17 122.7(3)
C15 B1 N16 C24 -172.4(2)
C26 B1 N16 C24 68.4(3)
C32 B1 N16 C24 -53.5(3)
C24 N16 C17 N18 -0.5(3)
B1 N16 C17 N18 -177.4(2)
N16 C17 N18 C19 0.9(3)
N16 C17 N18 C25 -177.0(2)
C17 N18 C19 C24 -0.9(3)
C25 N18 C19 C24 176.9(2)
C17 N18 C19 C20 179.4(3)
C25 N18 C19 C20 -2.8(5)
N18 C19 C20 C21 179.2(3)
C24 C19 C20 C21 -0.4(4)
C19 C20 C21 C22 -0.3(5)
C20 C21 C22 C23 0.3(5)
C21 C22 C23 C24 0.5(4)
C22 C23 C24 C19 -1.2(4)
C22 C23 C24 N16 179.9(3)
N18 C19 C24 C23 -178.5(2)
C20 C19 C24 C23 1.3(4)
N18 C19 C24 N16 0.6(3)
C20 C19 C24 N16 -179.7(2)
C17 N16 C24 C23 178.9(3)
B1 N16 C24 C23 -4.3(4)
C17 N16 C24 C19 -0.1(3)
B1 N16 C24 C19 176.8(2)
N16 B1 C26 C31 -175.4(2)
C15 B1 C26 C31 64.4(3)
C32 B1 C26 C31 -60.4(3)
N16 B1 C26 C27 12.1(4)
C15 B1 C26 C27 -108.1(3)
C32 B1 C26 C27 127.0(3)
C31 C26 C27 F27 -176.4(2)
B1 C26 C27 F27 -3.3(4)
C31 C26 C27 C28 3.2(4)
B1 C26 C27 C28 176.2(3)
F27 C27 C28 F28 0.7(4)
C26 C27 C28 F28 -179.0(3)
F27 C27 C28 C29 179.0(3)
C26 C27 C28 C29 -0.6(5)
F28 C28 C29 F29 -0.9(4)
C27 C28 C29 F29 -179.3(2)
F28 C28 C29 C30 176.5(2)
C27 C28 C29 C30 -1.8(4)
F29 C29 C30 F30 -1.3(4)
C28 C29 C30 F30 -178.8(2)
F29 C29 C30 C31 178.8(2)
C28 C29 C30 C31 1.3(4)
F30 C30 C31 F31 1.4(4)
C29 C30 C31 F31 -178.6(2)
F30 C30 C31 C26 -178.2(2)
C29 C30 C31 C26 1.7(4)
C27 C26 C31 F31 176.5(2)
B1 C26 C31 F31 3.0(4)
C27 C26 C31 C30 -3.8(4)
B1 C26 C31 C30 -177.4(3)
N16 B1 C32 C37 114.4(3)
C15 B1 C32 C37 -127.7(3)
C26 B1 C32 C37 -4.5(4)
N16 B1 C32 C33 -61.3(3)
C15 B1 C32 C33 56.6(3)
C26 B1 C32 C33 179.8(2)
C37 C32 C33 F33 -177.2(2)
B1 C32 C33 F33 -0.8(3)
C37 C32 C33 C34 0.1(4)
B1 C32 C33 C34 176.5(2)
F33 C33 C34 F34 -1.8(4)
C32 C33 C34 F34 -179.2(2)
F33 C33 C34 C35 177.0(2)
C32 C33 C34 C35 -0.4(4)
F34 C34 C35 F35 0.7(4)
C33 C34 C35 F35 -178.2(2)
F34 C34 C35 C36 179.8(2)
C33 C34 C35 C36 0.9(4)
F35 C35 C36 F36 -1.4(4)
C34 C35 C36 F36 179.4(2)
F35 C35 C36 C37 177.9(2)
C34 C35 C36 C37 -1.3(4)
F36 C36 C37 F37 1.9(3)
C35 C36 C37 F37 -177.4(2)
F36 C36 C37 C32 -179.6(2)
C35 C36 C37 C32 1.1(4)
C33 C32 C37 F37 178.0(2)
B1 C32 C37 F37 2.0(4)
C33 C32 C37 C36 -0.5(4)
B1 C32 C37 C36 -176.5(2)
